data_4102832
loop_
_publ_author_name
'Xiaoqiang Shen'
'Gavin O. Jones'
'Donald A. Watson'
'Brijesh Bhayana'
'Stephen L. Buchwald'

_publ_section_title
;
 Enantioselective Synthesis of Axially Chiral Biaryls by the Pd-Catalyzed
 Suzuki-Miyaura Reaction: Substrate Scope and Quantum Mechanical
 Investigations
;
_journal_name_full 'Journal of the American Chemical Society'
_journal_page_first 11278
_journal_page_last 11287
_journal_paper_doi 10.1021/ja104297g
_journal_volume 132
_journal_year 2010
_chemical_formula_sum 'C23 H27 O P'
_chemical_formula_weight 350.42
_chemical_name_systematic
; 
 ? 
;
_space_group_IT_number 19
_symmetry_cell_setting orthorhombic
_symmetry_space_group_name_Hall 'P 2ac 2ab'
_symmetry_space_group_name_H-M 'P 21 21 21'
_atom_sites_solution_hydrogens geom
_atom_sites_solution_primary direct
_atom_sites_solution_secondary difmap
_audit_creation_method SHELXL-97
_cell_angle_alpha 90.00
_cell_angle_beta 90.00
_cell_angle_gamma 90.00
_cell_formula_units_Z 4
_cell_length_a 9.2517(8)
_cell_length_b 10.7629(10)
_cell_length_c 19.7165(17)
_cell_measurement_reflns_used 9545
_cell_measurement_temperature 101(2)
_cell_measurement_theta_max 30.48
_cell_measurement_theta_min 2.16
_cell_volume 1963.3(3)
_computing_cell_refinement 'SAINT 7.46A (Bruker-AXS, 2009)'
_computing_data_collection 'APEX2 v2009.3.0 (Bruker-AXS, 2009)'
_computing_data_reduction 'SAINT 7.46A (Bruker-AXS, 2009)'
_computing_molecular_graphics 'Bruker SHELXTL'
_computing_publication_material 'Bruker SHELXTL'
_computing_structure_refinement 'SHELXL-97 (Sheldrick, 2008)'
_computing_structure_solution 'SHELXS-97 (Sheldrick, 2008)'
_diffrn_ambient_temperature 101(2)
_diffrn_detector_area_resol_mean 8.3
_diffrn_measured_fraction_theta_full 0.998
_diffrn_measured_fraction_theta_max 0.998
_diffrn_measurement_device_type 'Bruker Smart APEX CCD'
_diffrn_measurement_method 'omega and phi scans'
_diffrn_radiation_monochromator graphite
_diffrn_radiation_source 'fine-focus sealed tube'
_diffrn_radiation_type MoK\a
_diffrn_radiation_wavelength 0.71073
_diffrn_reflns_av_R_equivalents 0.0424
_diffrn_reflns_av_sigmaI/netI 0.0220
_diffrn_reflns_limit_h_max 12
_diffrn_reflns_limit_h_min -12
_diffrn_reflns_limit_k_max 14
_diffrn_reflns_limit_k_min -14
_diffrn_reflns_limit_l_max 27
_diffrn_reflns_limit_l_min -27
_diffrn_reflns_number 50140
_diffrn_reflns_theta_full 29.57
_diffrn_reflns_theta_max 29.57
_diffrn_reflns_theta_min 2.07
_exptl_absorpt_coefficient_mu 0.147
_exptl_absorpt_correction_T_max 0.9739
_exptl_absorpt_correction_T_min 0.9502
_exptl_absorpt_correction_type multi-scan
_exptl_absorpt_process_details 'SADABS (Sheldrick, 2009)'
_exptl_crystal_colour colourless
_exptl_crystal_density_diffrn 1.186
_exptl_crystal_density_method 'not measured'
_exptl_crystal_description block
_exptl_crystal_F_000 752
_exptl_crystal_size_max 0.35
_exptl_crystal_size_mid 0.25
_exptl_crystal_size_min 0.18
_refine_diff_density_max 0.439
_refine_diff_density_min -0.239
_refine_diff_density_rms 0.046
_refine_ls_abs_structure_details 'Flack H D (1983), Acta Cryst. A39, 876-881'
_refine_ls_abs_structure_Flack -0.08(8)
_refine_ls_extinction_method none
_refine_ls_goodness_of_fit_ref 1.034
_refine_ls_hydrogen_treatment constr
_refine_ls_matrix_type full
_refine_ls_number_parameters 291
_refine_ls_number_reflns 5508
_refine_ls_number_restraints 205
_refine_ls_restrained_S_all 1.055
_refine_ls_R_factor_all 0.0447
_refine_ls_R_factor_gt 0.0395
_refine_ls_shift/su_max 0.000
_refine_ls_shift/su_mean 0.000
_refine_ls_structure_factor_coef Fsqd
_refine_ls_weighting_details 'calc w=1/[\s^2^(Fo^2^)+(0.0618P)^2^+0.4272P] where P=(Fo^2^+2Fc^2^)/3'
_refine_ls_weighting_scheme calc
_refine_ls_wR_factor_gt 0.1024
_refine_ls_wR_factor_ref 0.1067
_reflns_number_gt 5036
_reflns_number_total 5508
_reflns_threshold_expression >2sigma(I)
_cod_data_source_file ja104297g_si_003.cif
_cod_data_source_block 09206
_cod_database_code 4102832

loop_
_symmetry_equiv_pos_as_xyz
'x, y, z'
'-x+1/2, -y, z+1/2'
'-x, y+1/2, -z+1/2'
'x+1/2, -y+1/2, -z'

loop_
_atom_site_label
_atom_site_type_symbol
_atom_site_fract_x
_atom_site_fract_y
_atom_site_fract_z
_atom_site_U_iso_or_equiv
_atom_site_adp_type
_atom_site_occupancy
_atom_site_symmetry_multiplicity
_atom_site_calc_flag
_atom_site_refinement_flags
_atom_site_disorder_assembly
_atom_site_disorder_group
C1 C 0.20056(17) 0.10165(15) 0.83344(7) 0.0265(3) Uani 1 1 d D A .
C2 C 0.20913(18) 0.23306(15) 0.82234(8) 0.0299(3) Uani 1 1 d . . .
H2 H 0.1413 0.2716 0.7929 0.036 Uiso 1 1 calc R . .
C3 C 0.31269(18) 0.30461(15) 0.85311(8) 0.0289(3) Uani 1 1 d . . .
H3 H 0.3176 0.3911 0.8437 0.035 Uiso 1 1 calc R . .
C4 C 0.41207(16) 0.25055(14) 0.89864(7) 0.0261(3) Uani 1 1 d . . .
C5 C 0.51784(19) 0.32434(16) 0.93267(9) 0.0319(3) Uani 1 1 d . . .
H5 H 0.5250 0.4106 0.9229 0.038 Uiso 1 1 calc R . .
C6 C 0.6090(2) 0.27177(18) 0.97922(10) 0.0394(4) Uani 1 1 d . . .
H6 H 0.6787 0.3217 1.0018 0.047 Uiso 1 1 calc R . .
C7 C 0.5997(2) 0.14431(18) 0.99361(9) 0.0367(4) Uani 1 1 d . . .
H7 H 0.6630 0.1088 1.0262 0.044 Uiso 1 1 calc R . .
C8 C 0.50061(18) 0.07030(16) 0.96129(8) 0.0302(3) Uani 1 1 d . . .
H8 H 0.4970 -0.0159 0.9715 0.036 Uiso 1 1 calc R . .
C9 C 0.40318(16) 0.12073(14) 0.91277(7) 0.0254(3) Uani 1 1 d . . .
C10 C 0.29587(17) 0.04559(14) 0.87887(7) 0.0258(3) Uani 1 1 d . . .
C11 C 0.29429(17) -0.08998(15) 0.89777(7) 0.0273(3) Uani 1 1 d . . .
C12 C 0.2163(2) -0.12791(16) 0.95517(8) 0.0330(3) Uani 1 1 d . . .
H12 H 0.1554 -0.0703 0.9778 0.040 Uiso 1 1 calc R . .
C13 C 0.2274(2) -0.24932(17) 0.97931(9) 0.0377(4) Uani 1 1 d . . .
H13 H 0.1745 -0.2742 1.0183 0.045 Uiso 1 1 calc R . .
C14 C 0.3157(2) -0.33327(16) 0.94610(9) 0.0371(4) Uani 1 1 d . . .
H14 H 0.3240 -0.4160 0.9624 0.044 Uiso 1 1 calc R . .
C15 C 0.3919(2) -0.29675(16) 0.88924(9) 0.0351(4) Uani 1 1 d . . .
H15 H 0.4517 -0.3556 0.8668 0.042 Uiso 1 1 calc R . .
C16 C 0.38367(18) -0.17541(16) 0.86364(8) 0.0305(3) Uani 1 1 d . . .
C17 C 0.4652(2) -0.13866(18) 0.80123(10) 0.0418(4) Uani 1 1 d . . .
H17A H 0.3982 -0.1327 0.7629 0.063 Uiso 1 1 calc R . .
H17B H 0.5391 -0.2013 0.7913 0.063 Uiso 1 1 calc R . .
H17C H 0.5116 -0.0580 0.8086 0.063 Uiso 1 1 calc R . .
O1 O 0.1036(3) -0.12111(19) 0.77803(16) 0.0282(5) Uani 0.751(4) 1 d PDU A 1
O1A O 0.0552(9) -0.1134(6) 0.7867(5) 0.0360(17) Uani 0.249(4) 1 d PDU A 2
P1 P 0.06762(4) 0.01606(4) 0.782873(19) 0.02698(10) Uani 1 1 d DU . .
C18 C -0.1127(2) 0.0329(2) 0.81964(10) 0.0285(5) Uani 0.751(4) 1 d PDU A 1
H18 H -0.1819 -0.0052 0.7867 0.034 Uiso 0.751(4) 1 calc PR A 1
C19 C -0.1612(3) 0.1672(2) 0.83005(15) 0.0431(7) Uani 0.751(4) 1 d PDU A 1
H19A H -0.1522 0.2128 0.7872 0.065 Uiso 0.751(4) 1 calc PR A 1
H19B H -0.1004 0.2065 0.8646 0.065 Uiso 0.751(4) 1 calc PR A 1
H19C H -0.2623 0.1684 0.8450 0.065 Uiso 0.751(4) 1 calc PR A 1
C20 C -0.1258(3) -0.0418(2) 0.88564(12) 0.0375(6) Uani 0.751(4) 1 d PDU A 1
H20A H -0.0944 -0.1275 0.8776 0.056 Uiso 0.751(4) 1 calc PR A 1
H20B H -0.2267 -0.0416 0.9008 0.056 Uiso 0.751(4) 1 calc PR A 1
H20C H -0.0647 -0.0040 0.9206 0.056 Uiso 0.751(4) 1 calc PR A 1
C21 C 0.0757(4) 0.0939(3) 0.70162(16) 0.0254(6) Uani 0.751(4) 1 d PDU A 1
H21 H 0.0524 0.1840 0.7074 0.030 Uiso 0.751(4) 1 calc PR A 1
C22 C -0.0287(7) 0.0349(6) 0.6504(3) 0.0605(18) Uani 0.751(4) 1 d PDU A 1
H22A H -0.1281 0.0430 0.6670 0.091 Uiso 0.751(4) 1 calc PR A 1
H22B H -0.0050 -0.0532 0.6448 0.091 Uiso 0.751(4) 1 calc PR A 1
H22C H -0.0196 0.0774 0.6066 0.091 Uiso 0.751(4) 1 calc PR A 1
C23 C 0.2292(4) 0.0793(3) 0.67243(19) 0.0326(6) Uani 0.751(4) 1 d PDU A 1
H23A H 0.2992 0.1170 0.7035 0.049 Uiso 0.751(4) 1 calc PR A 1
H23B H 0.2346 0.1208 0.6283 0.049 Uiso 0.751(4) 1 calc PR A 1
H23C H 0.2514 -0.0091 0.6669 0.049 Uiso 0.751(4) 1 calc PR A 1
C18A C -0.0959(7) 0.1103(8) 0.8113(4) 0.0395(17) Uani 0.249(4) 1 d PDU A 2
H18A H -0.0748 0.2004 0.8040 0.047 Uiso 0.249(4) 1 calc PR A 2
C19A C -0.1109(11) 0.0873(16) 0.8857(5) 0.087(4) Uani 0.249(4) 1 d PDU A 2
H19D H -0.0211 0.1110 0.9087 0.130 Uiso 0.249(4) 1 calc PR A 2
H19E H -0.1302 -0.0010 0.8936 0.130 Uiso 0.249(4) 1 calc PR A 2
H19F H -0.1911 0.1370 0.9036 0.130 Uiso 0.249(4) 1 calc PR A 2
C20A C -0.2326(8) 0.0765(8) 0.7716(6) 0.056(2) Uani 0.249(4) 1 d PDU A 2
H20D H -0.2170 0.0927 0.7233 0.085 Uiso 0.249(4) 1 calc PR A 2
H20E H -0.3137 0.1269 0.7879 0.085 Uiso 0.249(4) 1 calc PR A 2
H20F H -0.2546 -0.0117 0.7783 0.085 Uiso 0.249(4) 1 calc PR A 2
C21A C 0.0935(16) 0.0736(15) 0.6932(6) 0.052(3) Uani 0.249(4) 1 d PDU A 2
H21A H 0.0937 0.1664 0.6954 0.063 Uiso 0.249(4) 1 calc PR A 2
C22A C -0.0395(17) 0.0369(8) 0.6545(7) 0.033(2) Uani 0.249(4) 1 d PDU A 2
H22D H -0.1238 0.0792 0.6738 0.050 Uiso 0.249(4) 1 calc PR A 2
H22E H -0.0530 -0.0532 0.6576 0.050 Uiso 0.249(4) 1 calc PR A 2
H22F H -0.0284 0.0608 0.6068 0.050 Uiso 0.249(4) 1 calc PR A 2
C23A C 0.2434(18) 0.034(2) 0.6668(9) 0.112(7) Uani 0.249(4) 1 d PDU A 2
H23D H 0.3183 0.0659 0.6975 0.168 Uiso 0.249(4) 1 calc PR A 2
H23E H 0.2585 0.0690 0.6213 0.168 Uiso 0.249(4) 1 calc PR A 2
H23F H 0.2489 -0.0564 0.6647 0.168 Uiso 0.249(4) 1 calc PR A 2

loop_
_atom_site_aniso_label
_atom_site_aniso_U_11
_atom_site_aniso_U_22
_atom_site_aniso_U_33
_atom_site_aniso_U_23
_atom_site_aniso_U_13
_atom_site_aniso_U_12
C1 0.0259(7) 0.0259(7) 0.0278(7) -0.0041(5) -0.0039(5) 0.0033(6)
C2 0.0325(8) 0.0280(8) 0.0291(7) -0.0021(6) -0.0070(6) 0.0064(6)
C3 0.0326(8) 0.0254(7) 0.0286(7) -0.0039(5) -0.0025(6) 0.0030(6)
C4 0.0261(7) 0.0272(7) 0.0251(6) -0.0059(5) 0.0000(5) 0.0040(6)
C5 0.0343(8) 0.0275(7) 0.0339(8) -0.0089(6) -0.0051(6) 0.0031(6)
C6 0.0391(9) 0.0375(9) 0.0415(9) -0.0161(7) -0.0144(7) 0.0063(7)
C7 0.0391(9) 0.0386(9) 0.0325(8) -0.0088(6) -0.0105(6) 0.0115(7)
C8 0.0319(8) 0.0306(8) 0.0280(7) -0.0041(6) -0.0036(6) 0.0083(6)
C9 0.0242(7) 0.0280(7) 0.0240(6) -0.0054(5) -0.0007(5) 0.0050(5)
C10 0.0264(7) 0.0247(7) 0.0262(6) -0.0049(5) -0.0008(5) 0.0053(5)
C11 0.0283(7) 0.0263(7) 0.0273(7) -0.0020(5) -0.0037(5) 0.0026(6)
C12 0.0381(9) 0.0301(8) 0.0306(7) -0.0027(6) 0.0025(6) 0.0007(7)
C13 0.0465(10) 0.0343(9) 0.0323(8) 0.0014(7) 0.0027(7) -0.0051(8)
C14 0.0442(10) 0.0275(8) 0.0395(9) 0.0022(6) -0.0069(7) 0.0006(7)
C15 0.0387(9) 0.0264(8) 0.0403(9) -0.0016(6) -0.0036(7) 0.0066(7)
C16 0.0307(8) 0.0294(8) 0.0314(8) -0.0014(6) -0.0011(6) 0.0065(6)
C17 0.0513(11) 0.0355(9) 0.0385(9) 0.0014(7) 0.0127(7) 0.0144(8)
O1 0.0308(13) 0.0271(8) 0.0268(9) 0.0019(6) 0.0000(10) -0.0083(7)
O1A 0.030(4) 0.042(3) 0.036(4) 0.000(2) -0.006(3) -0.014(3)
P1 0.02404(17) 0.0324(2) 0.02445(16) -0.00387(14) -0.00053(13) -0.00100(15)
C18 0.0232(9) 0.0306(12) 0.0318(10) 0.0038(8) 0.0017(7) 0.0000(8)
C19 0.0365(13) 0.0328(12) 0.0601(16) 0.0096(10) 0.0147(11) 0.0093(10)
C20 0.0356(12) 0.0406(14) 0.0361(11) 0.0091(9) 0.0109(9) 0.0059(10)
C21 0.0304(13) 0.0204(10) 0.0254(11) -0.0021(7) -0.0052(9) -0.0028(10)
C22 0.055(2) 0.086(4) 0.041(2) 0.005(2) -0.026(2) -0.025(2)
C23 0.0365(14) 0.0404(13) 0.0209(11) -0.0006(8) 0.0021(10) -0.0046(10)
C18A 0.024(3) 0.032(4) 0.062(4) -0.013(3) -0.001(3) -0.003(3)
C19A 0.037(4) 0.167(12) 0.057(4) -0.036(6) 0.019(3) 0.016(6)
C20A 0.025(3) 0.051(5) 0.093(6) 0.009(4) -0.016(4) -0.003(3)
C21A 0.055(5) 0.069(8) 0.033(4) 0.018(5) -0.007(3) 0.017(5)
C22A 0.066(6) 0.007(3) 0.027(4) 0.008(3) 0.000(4) -0.005(4)
C23A 0.064(6) 0.23(2) 0.039(6) 0.042(11) 0.020(5) 0.026(11)

loop_
_atom_type_symbol
_atom_type_description
_atom_type_scat_dispersion_real
_atom_type_scat_dispersion_imag
_atom_type_scat_source
C C 0.0033 0.0016 'International Tables Vol C Tables 4.2.6.8 and 6.1.1.4'
H H 0.0000 0.0000 'International Tables Vol C Tables 4.2.6.8 and 6.1.1.4'
O O 0.0106 0.0060 'International Tables Vol C Tables 4.2.6.8 and 6.1.1.4'
P P 0.1023 0.0942 'International Tables Vol C Tables 4.2.6.8 and 6.1.1.4'

loop_
_geom_angle_atom_site_label_1
_geom_angle_atom_site_label_2
_geom_angle_atom_site_label_3
_geom_angle
C10 C1 C2 119.34(14)
C10 C1 P1 123.83(12)
C2 C1 P1 116.77(11)
C3 C2 C1 121.70(14)
C3 C2 H2 119.1
C1 C2 H2 119.1
C2 C3 C4 120.37(15)
C2 C3 H3 119.8
C4 C3 H3 119.8
C3 C4 C9 119.37(13)
C3 C4 C5 121.09(14)
C9 C4 C5 119.49(14)
C6 C5 C4 120.50(16)
C6 C5 H5 119.7
C4 C5 H5 119.7
C5 C6 C7 120.11(16)
C5 C6 H6 119.9
C7 C6 H6 119.9
C8 C7 C6 120.98(16)
C8 C7 H7 119.5
C6 C7 H7 119.5
C7 C8 C9 120.97(16)
C7 C8 H8 119.5
C9 C8 H8 119.5
C8 C9 C4 117.94(14)
C8 C9 C10 122.23(14)
C4 C9 C10 119.83(13)
C1 C10 C9 119.32(14)
C1 C10 C11 124.90(14)
C9 C10 C11 115.76(13)
C12 C11 C16 119.85(15)
C12 C11 C10 119.11(14)
C16 C11 C10 120.58(14)
C13 C12 C11 120.69(16)
C13 C12 H12 119.7
C11 C12 H12 119.7
C14 C13 C12 119.60(17)
C14 C13 H13 120.2
C12 C13 H13 120.2
C15 C14 C13 120.00(17)
C15 C14 H14 120.0
C13 C14 H14 120.0
C14 C15 C16 121.95(16)
C14 C15 H15 119.0
C16 C15 H15 119.0
C15 C16 C11 117.92(16)
C15 C16 C17 120.98(15)
C11 C16 C17 121.09(15)
C16 C17 H17A 109.5
C16 C17 H17B 109.5
H17A C17 H17B 109.5
C16 C17 H17C 109.5
H17A C17 H17C 109.5
H17B C17 H17C 109.5
O1A P1 O1 18.7(3)
O1A P1 C21 120.8(4)
O1 P1 C21 112.69(15)
O1A P1 C18 90.1(3)
O1 P1 C18 108.77(12)
C21 P1 C18 110.06(14)
O1A P1 C1 121.8(4)
O1 P1 C1 112.11(13)
C21 P1 C1 102.79(12)
C18 P1 C1 110.32(9)
O1A P1 C21A 112.8(6)
O1 P1 C21A 103.4(5)
C21 P1 C21A 9.6(5)
C18 P1 C21A 117.0(5)
C1 P1 C21A 105.0(5)
O1A P1 C18A 116.6(4)
O1 P1 C18A 135.3(3)
C21 P1 C18A 92.7(3)
C18 P1 C18A 26.6(2)
C1 P1 C18A 96.1(2)
C21A P1 C18A 101.6(5)
C19 C18 C20 111.01(19)
C19 C18 P1 114.52(17)
C20 C18 P1 110.90(15)
C19 C18 H18 106.6
C20 C18 H18 106.6
P1 C18 H18 106.6
C18 C19 H19A 109.5
C18 C19 H19B 109.5
H19A C19 H19B 109.5
C18 C19 H19C 109.5
H19A C19 H19C 109.5
H19B C19 H19C 109.5
C18 C20 H20A 109.5
C18 C20 H20B 109.5
H20A C20 H20B 109.5
C18 C20 H20C 109.5
H20A C20 H20C 109.5
H20B C20 H20C 109.5
C22 C21 C23 107.0(4)
C22 C21 P1 111.5(3)
C23 C21 P1 108.8(3)
C22 C21 H21 109.9
C23 C21 H21 109.9
P1 C21 H21 109.9
C21 C22 H22A 109.5
C21 C22 H22B 109.5
H22A C22 H22B 109.5
C21 C22 H22C 109.5
H22A C22 H22C 109.5
H22B C22 H22C 109.5
C21 C23 H23A 109.5
C21 C23 H23B 109.5
H23A C23 H23B 109.5
C21 C23 H23C 109.5
H23A C23 H23C 109.5
H23B C23 H23C 109.5
C19A C18A C20A 112.7(8)
C19A C18A P1 105.9(6)
C20A C18A P1 112.3(5)
C19A C18A H18A 108.6
C20A C18A H18A 108.6
P1 C18A H18A 108.6
C18A C19A H19D 109.5
C18A C19A H19E 109.5
H19D C19A H19E 109.5
C18A C19A H19F 109.5
H19D C19A H19F 109.5
H19E C19A H19F 109.5
C18A C20A H20D 109.5
C18A C20A H20E 109.5
H20D C20A H20E 109.5
C18A C20A H20F 109.5
H20D C20A H20F 109.5
H20E C20A H20F 109.5
C22A C21A C23A 119.6(14)
C22A C21A P1 106.6(9)
C23A C21A P1 110.0(10)
C22A C21A H21A 106.6
C23A C21A H21A 106.6
P1 C21A H21A 106.6
C21A C22A H22D 109.5
C21A C22A H22E 109.5
H22D C22A H22E 109.5
C21A C22A H22F 109.5
H22D C22A H22F 109.5
H22E C22A H22F 109.5
C21A C23A H23D 109.5
C21A C23A H23E 109.5
H23D C23A H23E 109.5
C21A C23A H23F 109.5
H23D C23A H23F 109.5
H23E C23A H23F 109.5

loop_
_geom_bond_atom_site_label_1
_geom_bond_atom_site_label_2
_geom_bond_distance
C1 C10 1.394(2)
C1 C2 1.433(2)
C1 P1 1.8317(15)
C2 C3 1.371(2)
C2 H2 0.9500
C3 C4 1.411(2)
C3 H3 0.9500
C4 C9 1.427(2)
C4 C5 1.428(2)
C5 C6 1.369(2)
C5 H5 0.9500
C6 C7 1.403(3)
C6 H6 0.9500
C7 C8 1.372(2)
C7 H7 0.9500
C8 C9 1.422(2)
C8 H8 0.9500
C9 C10 1.445(2)
C10 C11 1.506(2)
C11 C12 1.403(2)
C11 C16 1.408(2)
C12 C13 1.395(2)
C12 H12 0.9500
C13 C14 1.383(3)
C13 H13 0.9500
C14 C15 1.381(3)
C14 H14 0.9500
C15 C16 1.402(2)
C15 H15 0.9500
C16 C17 1.496(2)
C17 H17A 0.9800
C17 H17B 0.9800
C17 H17C 0.9800
O1 P1 1.516(2)
O1A P1 1.400(6)
P1 C21 1.809(3)
P1 C18 1.828(2)
P1 C21A 1.889(10)
P1 C18A 1.906(7)
C18 C19 1.528(3)
C18 C20 1.534(3)
C18 H18 1.0000
C19 H19A 0.9800
C19 H19B 0.9800
C19 H19C 0.9800
C20 H20A 0.9800
C20 H20B 0.9800
C20 H20C 0.9800
C21 C22 1.535(5)
C21 C23 1.540(4)
C21 H21 1.0000
C22 H22A 0.9800
C22 H22B 0.9800
C22 H22C 0.9800
C23 H23A 0.9800
C23 H23B 0.9800
C23 H23C 0.9800
C18A C19A 1.494(11)
C18A C20A 1.531(9)
C18A H18A 1.0000
C19A H19D 0.9800
C19A H19E 0.9800
C19A H19F 0.9800
C20A H20D 0.9800
C20A H20E 0.9800
C20A H20F 0.9800
C21A C22A 1.501(14)
C21A C23A 1.540(14)
C21A H21A 1.0000
C22A H22D 0.9800
C22A H22E 0.9800
C22A H22F 0.9800
C23A H23D 0.9800
C23A H23E 0.9800
C23A H23F 0.9800
